data_4100116
_journal_name_full 'Journal of the American Chemical Society'
_journal_paper_doi 10.1021/ja0503884
_journal_year 2005
_chemical_absolute_configuration syn
_chemical_formula_moiety '2(C12 H11 N O S6), As F6'
_chemical_formula_sum 'C24 H22 As F6 N2 O2 S12'
_chemical_formula_weight 944.20
_chemical_name_common '2 EDT-TTF-methyloxazoline(S)/1 AsF6'
_space_group_IT_number 1
_symmetry_cell_setting triclinic
_symmetry_space_group_name_Hall 'P 1'
_symmetry_space_group_name_H-M 'P 1'
_cell_angle_alpha 83.130(14)
_cell_angle_beta 86.579(14)
_cell_angle_gamma 85.520(14)
_cell_formula_units_Z 1
_cell_length_a 6.3962(7)
_cell_length_b 7.4884(9)
_cell_length_c 17.940(2)
_cell_measurement_temperature 293(2)
_cell_volume 849.41(17)
_diffrn_ambient_temperature 293(2)
_exptl_crystal_density_diffrn 1.846
_cod_depositor_comments
;
The following automatic conversions were performed:
'_symmetry_cell_setting' value 'Triclinic' changed to 'triclinic'
according to '/home/saulius/struct/CIF-dictionaries/cif_core.dic'
dictionary named 'cif_core.dic' version 2.4.1 from 2010-06-29.

Automatic conversion script
Id: cif_fix_enum 1527 2010-12-29 10:47:43Z saulius 
;
_cod_original_formula_sum 'C24 H22 As1 F6 N2 O2 S12'
_cod_database_code 4100116

loop_
_symmetry_equiv_pos_as_xyz
'x, y, z'

loop_
_atom_site_label
_atom_site_type_symbol
_atom_site_fract_x
_atom_site_fract_y
_atom_site_fract_z
_atom_site_U_iso_or_equiv
_atom_site_adp_type
_atom_site_occupancy
_atom_site_symmetry_multiplicity
_atom_site_calc_flag
_atom_site_refinement_flags
_atom_site_disorder_assembly
_atom_site_disorder_group
As1 As 0.8160(2) 0.89219(17) 0.86032(6) 0.04245(13) Uani 1 1 d . . .
F6 F 0.6526(9) 0.9196(8) 0.9385(3) 0.0635(15) Uani 1 1 d . . .
F3 F 0.9806(10) 0.8626(9) 0.7832(3) 0.0790(19) Uani 1 1 d . . .
F1 F 0.6704(10) 0.7283(8) 0.8374(3) 0.0787(17) Uani 1 1 d . . .
F2 F 0.6700(11) 1.0483(9) 0.8077(3) 0.084(2) Uani 1 1 d . . .
F4 F 0.9673(10) 1.0552(8) 0.8830(3) 0.0752(17) Uani 1 1 d . . .
F5 F 0.9699(10) 0.7335(8) 0.9139(3) 0.0725(18) Uani 1 1 d . . .
S1 S 0.4748(3) 0.2501(2) 0.25858(9) 0.0306(4) Uani 1 1 d . . .
S2 S 0.0222(3) 0.2694(3) 0.30218(9) 0.0319(5) Uani 1 1 d . . .
S3 S 0.5800(3) 0.0403(3) 0.41869(9) 0.0313(5) Uani 1 1 d . . .
S4 S 0.1332(3) 0.0689(2) 0.46779(9) 0.0300(4) Uani 1 1 d . . .
S5 S 0.7285(3) -0.1393(3) 0.56153(10) 0.0435(6) Uani 1 1 d . . .
S6 S 0.1985(3) -0.0982(3) 0.62397(9) 0.0366(5) Uani 1 1 d . . .
C1 C 0.3022(12) 0.3475(10) 0.1902(4) 0.0315(18) Uani 1 1 d . . .
C2 C 0.0953(12) 0.3540(10) 0.2114(4) 0.0306(18) Uani 1 1 d . . .
H2 H -0.0051 0.4028 0.1778 0.037 Uiso 1 1 calc R . .
C3 C 0.2789(12) 0.2024(10) 0.3265(4) 0.0258(17) Uani 1 1 d . . .
C4 C 0.3267(11) 0.1149(10) 0.3965(4) 0.0263(17) Uani 1 1 d . . .
C5 C 0.5168(12) -0.0468(10) 0.5115(3) 0.0278(17) Uani 1 1 d . . .
C6 C 0.3084(11) -0.0316(10) 0.5339(4) 0.0255(17) Uani 1 1 d . . .
C8A C 0.4286(11) -0.0937(12) 0.6782(4) 0.0248(18) Uiso 0.60 1 d P . .
H8A1 H 0.4741 0.0280 0.6730 0.030 Uiso 0.60 1 calc PR . .
H8A2 H 0.3930 -0.1288 0.7310 0.030 Uiso 0.60 1 calc PR . .
C8B C 0.433(3) -0.169(3) 0.6757(12) 0.040(5) Uiso 0.40 1 d P . .
H8B1 H 0.4016 -0.1496 0.7278 0.048 Uiso 0.40 1 calc PR . .
H8B2 H 0.4605 -0.2982 0.6746 0.048 Uiso 0.40 1 calc PR . .
C7B C 0.620(4) -0.088(3) 0.6520(13) 0.032(5) Uiso 0.30 1 d P . .
H7B1 H 0.7234 -0.1257 0.6891 0.038 Uiso 0.30 1 calc PR . .
H7B2 H 0.5930 0.0417 0.6503 0.038 Uiso 0.30 1 calc PR . .
C7A C 0.6103(10) -0.2243(10) 0.6507(3) 0.0339(15) Uiso 0.70 1 d P . .
H7A1 H 0.5562 -0.3399 0.6465 0.041 Uiso 0.70 1 calc PR . .
H7A2 H 0.7167 -0.2434 0.6877 0.041 Uiso 0.70 1 calc PR . .
C9 C 0.3963(12) 0.4111(10) 0.1182(4) 0.0311(17) Uani 1 1 d . . .
O1 O 0.2628(9) 0.4680(7) 0.0630(3) 0.0426(13) Uani 1 1 d . . .
N1 N 0.5911(11) 0.4155(9) 0.1043(3) 0.0382(15) Uani 1 1 d . . .
C10 C 0.3984(14) 0.5107(13) -0.0041(4) 0.056(2) Uani 1 1 d . . .
H10A H 0.3670 0.6338 -0.0262 0.067 Uiso 1 1 calc R . .
H10B H 0.3806 0.4298 -0.0413 0.067 Uiso 1 1 calc R . .
C11 C 0.6200(12) 0.4859(10) 0.0232(4) 0.0381(15) Uani 1 1 d . . .
H11 H 0.6799 0.6035 0.0189 0.046 Uiso 1 1 calc R . .
C12 C 0.7658(10) 0.3574(8) -0.0170(3) 0.0663(17) Uani 1 1 d . . .
H12A H 0.9013 0.3477 0.0041 0.099 Uiso 1 1 calc R . .
H12B H 0.7791 0.4015 -0.0694 0.099 Uiso 1 1 calc R . .
H12C H 0.7101 0.2409 -0.0113 0.099 Uiso 1 1 calc R . .
S7 S 0.1406(3) 0.5599(2) 0.47234(9) 0.0300(4) Uani 1 1 d . . .
S8 S 0.5901(3) 0.5300(3) 0.42557(9) 0.0321(5) Uani 1 1 d . . .
S9 S 0.0352(3) 0.7632(3) 0.30942(9) 0.0304(4) Uani 1 1 d . . .
S10 S 0.4823(3) 0.7358(3) 0.26160(9) 0.0304(4) Uani 1 1 d . . .
S11 S -0.1074(3) 0.9432(3) 0.16414(10) 0.0382(5) Uani 1 1 d . . .
S12 S 0.4235(3) 0.9056(3) 0.10626(9) 0.0351(5) Uani 1 1 d . . .
C13 C 0.3181(12) 0.4640(10) 0.5384(4) 0.0297(18) Uani 1 1 d . . .
C14 C 0.5204(14) 0.4490(11) 0.5173(4) 0.034(2) Uani 1 1 d . . .
H14 H 0.6205 0.3971 0.5504 0.041 Uiso 1 1 calc R . .
C15 C 0.3362(11) 0.6051(10) 0.4011(4) 0.0266(17) Uani 1 1 d . . .
C16 C 0.2929(11) 0.6928(10) 0.3326(4) 0.0254(16) Uani 1 1 d . . .
C17 C 0.1052(11) 0.8508(10) 0.2180(4) 0.0283(17) Uani 1 1 d . . .
C18 C 0.3059(11) 0.8388(10) 0.1942(4) 0.0268(17) Uani 1 1 d . . .
C20 C 0.2024(12) 0.9913(11) 0.0508(4) 0.0421(18) Uani 1 1 d . . .
H20A H 0.1755 1.1189 0.0553 0.050 Uiso 1 1 calc R . .
H20B H 0.2404 0.9790 -0.0016 0.050 Uiso 1 1 calc R . .
C19 C 0.0027(13) 0.8996(12) 0.0723(4) 0.0417(19) Uani 1 1 d . . .
H19A H 0.0309 0.7706 0.0718 0.050 Uiso 1 1 calc R . .
H19B H -0.0998 0.9409 0.0352 0.050 Uiso 1 1 calc R . .
C21 C 0.2307(13) 0.4054(10) 0.6152(4) 0.0344(19) Uani 1 1 d . . .
O2 O 0.0176(9) 0.4186(8) 0.6239(3) 0.0515(15) Uani 1 1 d . . .
N2 N 0.3410(12) 0.3498(9) 0.6703(3) 0.0434(17) Uani 1 1 d . . .
C22 C -0.0244(16) 0.3635(13) 0.7040(5) 0.073(3) Uani 1 1 d . . .
H22A H -0.1128 0.2627 0.7115 0.088 Uiso 1 1 calc R . .
H22B H -0.0935 0.4626 0.7285 0.088 Uiso 1 1 calc R . .
C23 C 0.1900(14) 0.3093(11) 0.7349(4) 0.048(2) Uani 1 1 d . . .
H23 H 0.2003 0.1790 0.7504 0.058 Uiso 1 1 calc R . .
C24 C 0.2415(13) 0.4068(10) 0.8012(4) 0.086(2) Uani 1 1 d . . .
H24A H 0.3806 0.3670 0.8163 0.130 Uiso 1 1 calc R . .
H24B H 0.1423 0.3798 0.8426 0.130 Uiso 1 1 calc R . .
H24C H 0.2338 0.5345 0.7864 0.130 Uiso 1 1 calc R . .

loop_
_atom_site_aniso_label
_atom_site_aniso_U_11
_atom_site_aniso_U_22
_atom_site_aniso_U_33
_atom_site_aniso_U_23
_atom_site_aniso_U_13
_atom_site_aniso_U_12
As1 0.0532(2) 0.0509(3) 0.0236(2) -0.00024(17) -0.00092(17) -0.0127(2)
F6 0.063(3) 0.084(4) 0.043(3) -0.008(3) 0.014(2) -0.012(3)
F3 0.095(4) 0.102(5) 0.039(3) -0.014(3) 0.023(3) -0.013(4)
F1 0.099(4) 0.082(4) 0.062(3) -0.014(3) -0.016(3) -0.037(3)
F2 0.099(4) 0.082(4) 0.062(3) 0.020(3) -0.014(3) 0.006(4)
F4 0.087(4) 0.072(4) 0.074(3) -0.020(3) 0.013(3) -0.046(3)
F5 0.078(4) 0.080(4) 0.055(3) 0.003(3) -0.015(3) 0.016(3)
S1 0.0259(9) 0.0408(10) 0.0230(8) 0.0032(7) 0.0020(7) -0.0024(8)
S2 0.0250(10) 0.0424(11) 0.0264(9) 0.0019(8) 0.0023(8) -0.0009(8)
S3 0.0260(10) 0.0424(11) 0.0234(8) 0.0033(8) 0.0024(7) -0.0039(9)
S4 0.0215(9) 0.0444(11) 0.0218(7) 0.0042(7) 0.0012(7) -0.0029(8)
S5 0.0246(10) 0.0733(16) 0.0295(9) 0.0061(10) -0.0024(8) -0.0019(10)
S6 0.0294(11) 0.0609(13) 0.0188(8) 0.0022(8) 0.0024(7) -0.0122(10)
C1 0.035(4) 0.034(4) 0.027(3) -0.002(3) -0.010(3) -0.004(3)
C2 0.026(4) 0.035(4) 0.031(4) 0.001(3) -0.006(3) -0.004(3)
C3 0.027(4) 0.029(4) 0.021(3) -0.002(3) 0.001(3) -0.008(3)
C4 0.027(4) 0.030(4) 0.022(3) -0.003(3) 0.000(3) -0.006(3)
C5 0.033(4) 0.036(4) 0.014(3) 0.003(3) -0.005(3) -0.007(3)
C6 0.025(4) 0.033(4) 0.019(3) -0.002(3) 0.004(3) -0.010(3)
C9 0.035(4) 0.034(4) 0.024(3) -0.001(3) -0.001(3) 0.002(3)
O1 0.046(3) 0.055(3) 0.024(2) 0.008(2) 0.0000(19) -0.009(2)
N1 0.040(3) 0.039(3) 0.031(3) 0.008(2) 0.003(2) -0.001(2)
C10 0.053(4) 0.081(6) 0.028(3) 0.007(3) -0.001(3) 0.005(4)
C11 0.049(4) 0.036(3) 0.025(3) 0.006(2) 0.009(2) 0.000(3)
C12 0.076(4) 0.061(4) 0.056(3) -0.006(3) 0.022(3) 0.015(3)
S7 0.0254(9) 0.0422(10) 0.0209(7) 0.0017(7) 0.0036(6) -0.0046(8)
S8 0.0232(9) 0.0451(11) 0.0266(9) 0.0013(8) -0.0004(7) -0.0025(8)
S9 0.0201(9) 0.0451(11) 0.0244(8) 0.0015(8) 0.0010(7) -0.0027(8)
S10 0.0236(9) 0.0433(11) 0.0227(8) 0.0032(7) -0.0006(7) -0.0033(8)
S11 0.0245(10) 0.0587(13) 0.0288(9) 0.0031(9) -0.0049(8) 0.0040(10)
S12 0.0261(10) 0.0555(12) 0.0219(8) 0.0049(8) -0.0016(7) -0.0053(9)
C13 0.039(5) 0.027(4) 0.023(3) 0.002(3) 0.000(3) -0.008(3)
C14 0.049(5) 0.036(4) 0.017(3) 0.003(3) -0.005(3) -0.001(4)
C15 0.022(4) 0.033(4) 0.026(3) -0.004(3) 0.000(3) -0.003(3)
C16 0.024(4) 0.030(4) 0.022(3) -0.002(3) 0.001(3) -0.006(3)
C17 0.024(4) 0.032(4) 0.029(3) -0.004(3) 0.001(3) -0.004(3)
C18 0.025(4) 0.035(4) 0.021(3) -0.001(3) -0.008(3) -0.004(3)
C20 0.040(3) 0.057(4) 0.024(2) 0.014(2) -0.0051(19) -0.001(3)
C19 0.041(3) 0.061(4) 0.023(2) -0.001(2) -0.0115(18) -0.005(2)
C21 0.043(4) 0.032(4) 0.026(3) 0.005(3) 0.006(3) -0.008(3)
O2 0.045(3) 0.074(4) 0.032(2) 0.011(2) 0.008(2) -0.011(3)
N2 0.052(4) 0.051(4) 0.025(3) 0.002(2) -0.002(3) 0.007(3)
C22 0.064(5) 0.095(7) 0.048(4) 0.028(4) 0.014(3) -0.003(5)
C23 0.073(5) 0.038(4) 0.028(3) 0.007(3) 0.018(3) -0.003(3)
C24 0.123(6) 0.094(6) 0.048(4) -0.025(3) 0.013(4) -0.025(5)

loop_
_geom_bond_atom_site_label_1
_geom_bond_atom_site_label_2
_geom_bond_distance
_geom_bond_site_symmetry_2
_geom_bond_publ_flag
As1 F2 1.674(6) . ?
As1 F1 1.699(6) . ?
As1 F3 1.713(5) . ?
As1 F4 1.715(6) . ?
As1 F5 1.721(6) . ?
As1 F6 1.721(4) . ?
S1 C3 1.722(7) . ?
S1 C1 1.754(8) . ?
S2 C2 1.727(7) . ?
S2 C3 1.744(8) . ?
S3 C4 1.725(8) . ?
S3 C5 1.750(7) . ?
S4 C6 1.744(8) . ?
S4 C4 1.749(7) . ?
S5 C5 1.723(8) . ?
S5 C7A 1.795(7) . ?
S5 C7B 1.80(2) . ?
S6 C6 1.755(7) . ?
S6 C8A 1.816(8) . ?
S6 C8B 1.82(2) . ?
C1 C2 1.354(10) . ?
C1 C9 1.436(10) . ?
C3 C4 1.385(10) . ?
C5 C6 1.370(10) . ?
C8A C7A 1.556(9) . ?
C8B C7B 1.40(3) . ?
C9 N1 1.258(10) . ?
C9 O1 1.355(9) . ?
O1 C10 1.459(9) . ?
N1 C11 1.493(8) . ?
C10 C11 1.518(12) . ?
C11 C12 1.504(7) . ?
S7 C13 1.743(8) . ?
S7 C15 1.757(7) . ?
S8 C14 1.729(7) . ?
S8 C15 1.741(7) . ?
S9 C17 1.739(7) . ?
S9 C16 1.750(8) . ?
S10 C16 1.724(7) . ?
S10 C18 1.770(7) . ?
S11 C17 1.763(8) . ?
S11 C19 1.808(6) . ?
S12 C18 1.742(7) . ?
S12 C20 1.810(8) . ?
C13 C14 1.327(11) . ?
C13 C21 1.485(9) . ?
C15 C16 1.355(10) . ?
C17 C18 1.328(10) . ?
C20 C19 1.506(12) . ?
C21 N2 1.260(10) . ?
C21 O2 1.360(10) . ?
O2 C22 1.463(9) . ?
N2 C23 1.482(9) . ?
C22 C23 1.517(13) . ?
C23 C24 1.533(11) . ?
